data_7209293
loop_
_publ_author_name
'Wang, Wenlong'
'Zhang, Guodong'
'Lang, Rui'
'Xia, Chungu'
'Li, Fuwei'

_publ_section_title
;
 pH-Responsive N-heterocyclic carbene copper(i) complexes: syntheses and
 recoverable applications in the carboxylation of arylboronic esters and
 benzoxazole with carbon dioxide
;
_journal_issue 3
_journal_name_full 'Green Chemistry'
_journal_page_first 635
_journal_paper_doi 10.1039/c3gc36830k
_journal_volume 15
_journal_year 2013
_chemical_formula_sum 'C37 H56 Cu I N4 O2'
_chemical_formula_weight 779.30
_chemical_name_systematic
;
?
;
_space_group_IT_number 62
_symmetry_cell_setting orthorhombic
_symmetry_space_group_name_Hall '-P 2ac 2n'
_symmetry_space_group_name_H-M 'P n m a'
_atom_sites_solution_hydrogens geom
_atom_sites_solution_primary direct
_atom_sites_solution_secondary difmap
_audit_creation_method SHELXL-97
_cell_angle_alpha 90.00
_cell_angle_beta 90.00
_cell_angle_gamma 90.00
_cell_formula_units_Z 4
_cell_length_a 16.90(2)
_cell_length_b 27.54(3)
_cell_length_c 8.179(10)
_cell_measurement_reflns_used 2657
_cell_measurement_temperature 293(2)
_cell_measurement_theta_max 28.16
_cell_measurement_theta_min 2.52
_cell_volume 3807(8)
_computing_cell_refinement 'Bruker SAINT'
_computing_data_collection 'Bruker APEX2'
_computing_data_reduction 'Bruker SAINT'
_computing_molecular_graphics 'Bruker SHELXTL'
_computing_publication_material 'Bruker SHELXTL'
_computing_structure_refinement 'SHELXL-97 (Sheldrick, 2008)'
_computing_structure_solution 'SHELXS-97 (Sheldrick, 2008)'
_diffrn_ambient_temperature 293(2)
_diffrn_measured_fraction_theta_full 0.991
_diffrn_measured_fraction_theta_max 0.991
_diffrn_measurement_device_type 'Bruker APEX-II CCD'
_diffrn_measurement_method '\f and \w scans'
_diffrn_radiation_monochromator graphite
_diffrn_radiation_source 'fine-focus sealed tube'
_diffrn_radiation_type MoK\a
_diffrn_radiation_wavelength 0.71073
_diffrn_reflns_av_R_equivalents 0.1736
_diffrn_reflns_av_sigmaI/netI 0.1504
_diffrn_reflns_limit_h_max 20
_diffrn_reflns_limit_h_min -19
_diffrn_reflns_limit_k_max 32
_diffrn_reflns_limit_k_min -20
_diffrn_reflns_limit_l_max 9
_diffrn_reflns_limit_l_min -9
_diffrn_reflns_number 16075
_diffrn_reflns_theta_full 25.20
_diffrn_reflns_theta_max 25.20
_diffrn_reflns_theta_min 2.52
_exptl_absorpt_coefficient_mu 1.420
_exptl_absorpt_correction_T_max 0.7742
_exptl_absorpt_correction_T_min 0.7360
_exptl_absorpt_correction_type multi-scan
_exptl_absorpt_process_details SADABS
_exptl_crystal_colour colorless
_exptl_crystal_density_diffrn 1.360
_exptl_crystal_density_method 'not measured'
_exptl_crystal_description block
_exptl_crystal_F_000 1616
_exptl_crystal_size_max 0.23
_exptl_crystal_size_mid 0.21
_exptl_crystal_size_min 0.19
_refine_diff_density_max 1.796
_refine_diff_density_min -1.497
_refine_diff_density_rms 0.171
_refine_ls_extinction_coef 0.0014(7)
_refine_ls_extinction_expression Fc^*^=kFc[1+0.001xFc^2^\l^3^/sin(2\q)]^-1/4^
_refine_ls_extinction_method SHELXL
_refine_ls_goodness_of_fit_ref 1.112
_refine_ls_hydrogen_treatment constr
_refine_ls_matrix_type full
_refine_ls_number_parameters 213
_refine_ls_number_reflns 3478
_refine_ls_number_restraints 0
_refine_ls_restrained_S_all 1.112
_refine_ls_R_factor_all 0.1820
_refine_ls_R_factor_gt 0.1183
_refine_ls_shift/su_max 0.000
_refine_ls_shift/su_mean 0.000
_refine_ls_structure_factor_coef Fsqd
_refine_ls_weighting_details 'calc w=1/[\s^2^(Fo^2^)+(0.1163P)^2^+22.2604P] where P=(Fo^2^+2Fc^2^)/3'
_refine_ls_weighting_scheme calc
_refine_ls_wR_factor_gt 0.2610
_refine_ls_wR_factor_ref 0.2871
_reflns_number_gt 1975
_reflns_number_total 3478
_reflns_threshold_expression >2sigma(I)
_cod_data_source_file c3gc36830k.txt
_cod_data_source_block p21n
_cod_depositor_comments
;
The following automatic conversions were performed:

'_symmetry_cell_setting' value 'Orthorhombic' changed to
'orthorhombic' according to
/home/saulius/struct/CIF-dictionaries/cif_core.dic dictionary named
'cif_core.dic' version 2.4.2 from 2011-04-26.

Automatic conversion script
Id: cif_fix_values 1891 2012-01-12 08:04:46Z andrius 
;
_cod_original_sg_symbol_H-M Pnma
_cod_database_code 7209293

loop_
_symmetry_equiv_pos_as_xyz
'x, y, z'
'-x+1/2, -y, z+1/2'
'x+1/2, -y+1/2, -z+1/2'
'-x, y+1/2, -z'
'-x, -y, -z'
'x-1/2, y, -z-1/2'
'-x-1/2, y-1/2, z-1/2'
'x, -y-1/2, z'

loop_
_atom_site_label
_atom_site_type_symbol
_atom_site_fract_x
_atom_site_fract_y
_atom_site_fract_z
_atom_site_U_iso_or_equiv
_atom_site_adp_type
_atom_site_occupancy
_atom_site_symmetry_multiplicity
_atom_site_calc_flag
_atom_site_refinement_flags
Cu1 Cu 0.43256(13) 0.2500 0.7704(2) 0.0330(6) Uani 1 2 d S
C1 C 0.5219(7) 0.1613(4) 0.9621(14) 0.032(3) Uani 1 1 d .
C2 C 0.4599(7) 0.1358(4) 1.0316(13) 0.031(3) Uani 1 1 d .
C3 C 0.4408(8) 0.0900(4) 0.9722(15) 0.038(3) Uani 1 1 d .
H3 H 0.3989 0.0730 1.0186 0.046 Uiso 1 1 calc R
C4 C 0.4834(7) 0.0690(4) 0.8445(14) 0.036(3) Uani 1 1 d .
C5 C 0.5466(7) 0.0960(5) 0.7805(14) 0.039(3) Uani 1 1 d .
H5 H 0.5765 0.0821 0.6973 0.047 Uiso 1 1 calc R
C6 C 0.5674(7) 0.1421(4) 0.8329(13) 0.031(3) Uani 1 1 d .
C7 C 0.4691(9) 0.0173(5) 0.7815(17) 0.050(4) Uani 1 1 d .
H7A H 0.4837 0.0162 0.6669 0.060 Uiso 1 1 calc R
H7B H 0.5041 -0.0046 0.8398 0.060 Uiso 1 1 calc R
C8 C 0.3355(9) 0.0246(5) 0.6863(17) 0.053(4) Uani 1 1 d .
H8A H 0.3548 0.0216 0.5750 0.063 Uiso 1 1 calc R
H8B H 0.3341 0.0588 0.7136 0.063 Uiso 1 1 calc R
C9 C 0.2529(9) 0.0041(5) 0.6961(18) 0.060(4) Uani 1 1 d .
H9A H 0.2316 0.0095 0.8046 0.072 Uiso 1 1 calc R
H9B H 0.2191 0.0205 0.6180 0.072 Uiso 1 1 calc R
C10 C 0.3068(9) -0.0721(5) 0.7690(19) 0.059(4) Uani 1 1 d .
H10A H 0.3080 -0.1062 0.7396 0.071 Uiso 1 1 calc R
H10B H 0.2873 -0.0697 0.8803 0.071 Uiso 1 1 calc R
C11 C 0.3872(9) -0.0524(5) 0.7613(17) 0.057(4) Uani 1 1 d .
H11A H 0.4204 -0.0696 0.8390 0.068 Uiso 1 1 calc R
H11B H 0.4087 -0.0580 0.6529 0.068 Uiso 1 1 calc R
C12 C 0.5116(9) 0.2500 0.9503(19) 0.026(4) Uani 1 2 d S
C13 C 0.5950(7) 0.2225(4) 1.1428(15) 0.034(3) Uani 1 1 d .
H13A H 0.6472 0.2098 1.1179 0.040 Uiso 1 1 calc R
H13B H 0.5780 0.2098 1.2477 0.040 Uiso 1 1 calc R
C14 C 0.4109(6) 0.1557(5) 1.1752(14) 0.034(3) Uani 1 1 d .
H14 H 0.4390 0.1846 1.2138 0.041 Uiso 1 1 calc R
C15 C 0.3316(8) 0.1729(6) 1.1186(17) 0.053(4) Uani 1 1 d .
H15A H 0.3003 0.1456 1.0852 0.080 Uiso 1 1 calc R
H15B H 0.3381 0.1947 1.0280 0.080 Uiso 1 1 calc R
H15C H 0.3054 0.1895 1.2065 0.080 Uiso 1 1 calc R
C16 C 0.4057(8) 0.1220(6) 1.3195(17) 0.057(4) Uani 1 1 d .
H16A H 0.3647 0.1329 1.3919 0.085 Uiso 1 1 calc R
H16B H 0.4554 0.1219 1.3766 0.085 Uiso 1 1 calc R
H16C H 0.3938 0.0898 1.2823 0.085 Uiso 1 1 calc R
C17 C 0.6360(8) 0.1685(5) 0.7557(14) 0.041(3) Uani 1 1 d .
H17 H 0.6438 0.1988 0.8161 0.050 Uiso 1 1 calc R
C18 C 0.7127(8) 0.1392(5) 0.7677(18) 0.057(4) Uani 1 1 d .
H18A H 0.7172 0.1256 0.8754 0.085 Uiso 1 1 calc R
H18B H 0.7570 0.1601 0.7470 0.085 Uiso 1 1 calc R
H18C H 0.7119 0.1135 0.6884 0.085 Uiso 1 1 calc R
C19 C 0.6174(11) 0.1817(6) 0.5781(18) 0.068(5) Uani 1 1 d .
H19A H 0.6154 0.1526 0.5134 0.102 Uiso 1 1 calc R
H19B H 0.6579 0.2027 0.5365 0.102 Uiso 1 1 calc R
H19C H 0.5672 0.1979 0.5730 0.102 Uiso 1 1 calc R
I1 I 0.33993(10) 0.2500 0.54875(17) 0.0627(6) Uani 1 2 d S
N1 N 0.5381(6) 0.2101(3) 1.0131(10) 0.028(2) Uani 1 1 d .
N2 N 0.3900(7) -0.0004(3) 0.7973(12) 0.040(3) Uani 1 1 d .
O1 O 0.2538(6) -0.0470(4) 0.6617(13) 0.068(3) Uani 1 1 d .

loop_
_atom_site_aniso_label
_atom_site_aniso_U_11
_atom_site_aniso_U_22
_atom_site_aniso_U_33
_atom_site_aniso_U_23
_atom_site_aniso_U_13
_atom_site_aniso_U_12
Cu1 0.0397(13) 0.0374(13) 0.0219(10) 0.000 -0.0176(9) 0.000
C1 0.030(7) 0.030(7) 0.035(7) 0.002(5) -0.008(5) 0.002(5)
C2 0.032(7) 0.034(7) 0.028(6) 0.010(5) -0.010(5) 0.004(6)
C3 0.046(8) 0.030(7) 0.037(7) -0.005(6) -0.006(6) -0.003(6)
C4 0.047(9) 0.031(7) 0.030(6) -0.004(5) -0.008(6) 0.000(6)
C5 0.037(8) 0.047(8) 0.032(7) -0.007(6) 0.008(6) -0.001(6)
C6 0.038(7) 0.030(7) 0.026(6) -0.002(5) 0.009(5) 0.001(6)
C7 0.058(10) 0.039(8) 0.052(8) -0.013(7) 0.008(7) -0.006(7)
C8 0.071(11) 0.044(9) 0.043(8) 0.007(7) -0.008(7) -0.003(8)
C9 0.065(11) 0.059(10) 0.056(9) 0.009(8) -0.020(8) 0.001(8)
C10 0.071(11) 0.040(9) 0.067(10) 0.007(8) -0.022(8) -0.013(8)
C11 0.084(12) 0.040(9) 0.045(8) -0.004(7) -0.019(8) -0.001(8)
C12 0.013(8) 0.037(10) 0.028(8) 0.000 0.006(7) 0.000
C13 0.032(8) 0.033(7) 0.036(7) 0.006(6) -0.017(6) -0.005(5)
C14 0.022(7) 0.045(8) 0.037(7) -0.005(6) 0.004(5) -0.002(5)
C15 0.045(9) 0.067(10) 0.047(8) -0.001(7) -0.001(7) -0.007(8)
C16 0.053(10) 0.072(11) 0.046(8) 0.002(8) 0.017(7) 0.003(8)
C17 0.059(9) 0.035(8) 0.030(7) -0.003(6) 0.005(6) -0.011(7)
C18 0.024(8) 0.084(11) 0.063(9) 0.017(9) -0.001(7) 0.003(7)
C19 0.092(13) 0.061(11) 0.051(9) 0.015(8) 0.014(8) 0.013(9)
I1 0.0727(11) 0.0728(12) 0.0426(8) 0.000 -0.0322(7) 0.000
N1 0.039(6) 0.017(5) 0.027(5) 0.004(4) -0.019(4) -0.002(4)
N2 0.072(8) 0.018(6) 0.031(6) -0.004(4) -0.004(5) -0.005(5)
O1 0.071(7) 0.063(7) 0.069(7) -0.003(6) -0.030(6) -0.013(6)

loop_
_atom_type_symbol
_atom_type_description
_atom_type_scat_dispersion_real
_atom_type_scat_dispersion_imag
_atom_type_scat_source
C C 0.0033 0.0016 'International Tables Vol C Tables 4.2.6.8 and 6.1.1.4'
H H 0.0000 0.0000 'International Tables Vol C Tables 4.2.6.8 and 6.1.1.4'
N N 0.0061 0.0033 'International Tables Vol C Tables 4.2.6.8 and 6.1.1.4'
O O 0.0106 0.0060 'International Tables Vol C Tables 4.2.6.8 and 6.1.1.4'
Cu Cu 0.3201 1.2651 'International Tables Vol C Tables 4.2.6.8 and 6.1.1.4'
I I -0.4742 1.8119 'International Tables Vol C Tables 4.2.6.8 and 6.1.1.4'

loop_
_geom_angle_atom_site_label_1
_geom_angle_atom_site_label_2
_geom_angle_atom_site_label_3
_geom_angle
_geom_angle_site_symmetry_1
_geom_angle_site_symmetry_3
C12 Cu1 I1 178.6(4) . .
C2 C1 C6 122.0(11) . .
C2 C1 N1 120.1(11) . .
C6 C1 N1 117.8(11) . .
C1 C2 C3 119.5(11) . .
C1 C2 C14 122.7(11) . .
C3 C2 C14 117.8(11) . .
C2 C3 C4 121.3(12) . .
C2 C3 H3 119.3 . .
C4 C3 H3 119.3 . .
C3 C4 C5 116.8(11) . .
C3 C4 C7 123.8(12) . .
C5 C4 C7 119.2(11) . .
C6 C5 C4 124.4(11) . .
C6 C5 H5 117.8 . .
C4 C5 H5 117.8 . .
C5 C6 C1 116.0(11) . .
C5 C6 C17 120.5(10) . .
C1 C6 C17 123.5(11) . .
N2 C7 C4 115.8(11) . .
N2 C7 H7A 108.3 . .
C4 C7 H7A 108.3 . .
N2 C7 H7B 108.3 . .
C4 C7 H7B 108.3 . .
H7A C7 H7B 107.4 . .
N2 C8 C9 111.9(11) . .
N2 C8 H8A 109.2 . .
C9 C8 H8A 109.2 . .
N2 C8 H8B 109.2 . .
C9 C8 H8B 109.2 . .
H8A C8 H8B 107.9 . .
O1 C9 C8 110.3(12) . .
O1 C9 H9A 109.6 . .
C8 C9 H9A 109.6 . .
O1 C9 H9B 109.6 . .
C8 C9 H9B 109.6 . .
H9A C9 H9B 108.1 . .
O1 C10 C11 112.0(12) . .
O1 C10 H10A 109.2 . .
C11 C10 H10A 109.2 . .
O1 C10 H10B 109.2 . .
C11 C10 H10B 109.2 . .
H10A C10 H10B 107.9 . .
N2 C11 C10 112.6(12) . .
N2 C11 H11A 109.1 . .
C10 C11 H11A 109.1 . .
N2 C11 H11B 109.1 . .
C10 C11 H11B 109.1 . .
H11A C11 H11B 107.8 . .
N1 C12 N1 116.3(14) . 8_565
N1 C12 Cu1 121.8(7) . .
N1 C12 Cu1 121.8(7) 8_565 .
N1 C13 C13 103.4(6) . 8_565
N1 C13 H13A 111.1 . .
C13 C13 H13A 111.1 8_565 .
N1 C13 H13B 111.1 . .
C13 C13 H13B 111.1 8_565 .
H13A C13 H13B 109.0 . .
C15 C14 C16 112.7(10) . .
C15 C14 C2 111.1(10) . .
C16 C14 C2 114.3(10) . .
C15 C14 H14 106.0 . .
C16 C14 H14 106.0 . .
C2 C14 H14 106.0 . .
C14 C15 H15A 109.5 . .
C14 C15 H15B 109.5 . .
H15A C15 H15B 109.5 . .
C14 C15 H15C 109.5 . .
H15A C15 H15C 109.5 . .
H15B C15 H15C 109.5 . .
C14 C16 H16A 109.5 . .
C14 C16 H16B 109.5 . .
H16A C16 H16B 109.5 . .
C14 C16 H16C 109.5 . .
H16A C16 H16C 109.5 . .
H16B C16 H16C 109.5 . .
C6 C17 C19 110.7(12) . .
C6 C17 C18 111.7(11) . .
C19 C17 C18 111.1(12) . .
C6 C17 H17 107.7 . .
C19 C17 H17 107.7 . .
C18 C17 H17 107.7 . .
C17 C18 H18A 109.5 . .
C17 C18 H18B 109.5 . .
H18A C18 H18B 109.5 . .
C17 C18 H18C 109.5 . .
H18A C18 H18C 109.5 . .
H18B C18 H18C 109.5 . .
C17 C19 H19A 109.5 . .
C17 C19 H19B 109.5 . .
H19A C19 H19B 109.5 . .
C17 C19 H19C 109.5 . .
H19A C19 H19C 109.5 . .
H19B C19 H19C 109.5 . .
C12 N1 C1 127.9(10) . .
C12 N1 C13 108.4(10) . .
C1 N1 C13 123.5(9) . .
C7 N2 C11 110.3(11) . .
C7 N2 C8 111.8(11) . .
C11 N2 C8 108.4(10) . .
C10 O1 C9 111.1(10) . .

loop_
_geom_bond_atom_site_label_1
_geom_bond_atom_site_label_2
_geom_bond_distance
_geom_bond_site_symmetry_2
Cu1 C12 1.987(16) .
Cu1 I1 2.395(3) .
C1 C2 1.384(16) .
C1 C6 1.411(16) .
C1 N1 1.433(14) .
C2 C3 1.389(16) .
C2 C14 1.537(16) .
C3 C4 1.395(17) .
C3 H3 0.9300 .
C4 C5 1.404(16) .
C4 C7 1.532(16) .
C5 C6 1.383(16) .
C5 H5 0.9300 .
C6 C17 1.507(16) .
C7 N2 1.428(17) .
C7 H7A 0.9700 .
C7 H7B 0.9700 .
C8 N2 1.466(16) .
C8 C9 1.508(19) .
C8 H8A 0.9700 .
C8 H8B 0.9700 .
C9 O1 1.434(16) .
C9 H9A 0.9700 .
C9 H9B 0.9700 .
C10 O1 1.433(16) .
C10 C11 1.47(2) .
C10 H10A 0.9700 .
C10 H10B 0.9700 .
C11 N2 1.462(16) .
C11 H11A 0.9700 .
C11 H11B 0.9700 .
C12 N1 1.294(11) .
C12 N1 1.294(11) 8_565
C13 N1 1.472(13) .
C13 C13 1.51(2) 8_565
C13 H13A 0.9700 .
C13 H13B 0.9700 .
C14 C15 1.496(17) .
C14 C16 1.504(18) .
C14 H14 0.9800 .
C15 H15A 0.9600 .
C15 H15B 0.9600 .
C15 H15C 0.9600 .
C16 H16A 0.9600 .
C16 H16B 0.9600 .
C16 H16C 0.9600 .
C17 C19 1.530(18) .
C17 C18 1.530(18) .
C17 H17 0.9800 .
C18 H18A 0.9600 .
C18 H18B 0.9600 .
C18 H18C 0.9600 .
C19 H19A 0.9600 .
C19 H19B 0.9600 .
C19 H19C 0.9600 .

loop_
_geom_torsion_atom_site_label_1
_geom_torsion_atom_site_label_2
_geom_torsion_atom_site_label_3
_geom_torsion_atom_site_label_4
_geom_torsion
_geom_torsion_site_symmetry_1
_geom_torsion_site_symmetry_4
C6 C1 C2 C3 -0.6(17) . .
N1 C1 C2 C3 175.0(10) . .
C6 C1 C2 C14 178.5(10) . .
N1 C1 C2 C14 -5.9(16) . .
C1 C2 C3 C4 0.5(17) . .
C14 C2 C3 C4 -178.7(11) . .
C2 C3 C4 C5 0.6(17) . .
C2 C3 C4 C7 175.6(12) . .
C3 C4 C5 C6 -1.7(19) . .
C7 C4 C5 C6 -177.0(12) . .
C4 C5 C6 C1 1.6(18) . .
C4 C5 C6 C17 -179.5(11) . .
C2 C1 C6 C5 -0.4(17) . .
N1 C1 C6 C5 -176.0(10) . .
C2 C1 C6 C17 -179.2(11) . .
N1 C1 C6 C17 5.1(17) . .
C3 C4 C7 N2 29.7(18) . .
C5 C4 C7 N2 -155.4(12) . .
N2 C8 C9 O1 -56.9(16) . .
O1 C10 C11 N2 56.4(16) . .
I1 Cu1 C12 N1 -90.7(12) . .
I1 Cu1 C12 N1 90.7(12) . 8_565
C1 C2 C14 C15 104.6(13) . .
C3 C2 C14 C15 -76.3(14) . .
C1 C2 C14 C16 -126.6(12) . .
C3 C2 C14 C16 52.5(14) . .
C5 C6 C17 C19 67.4(15) . .
C1 C6 C17 C19 -113.8(13) . .
C5 C6 C17 C18 -57.0(15) . .
C1 C6 C17 C18 121.8(13) . .
N1 C12 N1 C1 -176.6(8) 8_565 .
Cu1 C12 N1 C1 4.8(18) . .
N1 C12 N1 C13 -1.2(18) 8_565 .
Cu1 C12 N1 C13 -179.8(9) . .
C2 C1 N1 C12 -92.0(15) . .
C6 C1 N1 C12 83.7(16) . .
C2 C1 N1 C13 93.2(14) . .
C6 C1 N1 C13 -91.0(14) . .
C13 C13 N1 C12 0.6(10) 8_565 .
C13 C13 N1 C1 176.3(9) 8_565 .
C4 C7 N2 C11 -169.7(11) . .
C4 C7 N2 C8 69.7(14) . .
C10 C11 N2 C7 -177.6(12) . .
C10 C11 N2 C8 -54.9(15) . .
C9 C8 N2 C7 176.9(11) . .
C9 C8 N2 C11 55.1(15) . .
C11 C10 O1 C9 -56.2(16) . .
C8 C9 O1 C10 55.9(16) . .
